data_1505226
loop_
_publ_author_name
'Gao, Feng'
'Chen, Qiao-Hong'
'Wang, Feng-Peng'

_publ_section_title
;
 C19-diterpenoid alkaloids from Aconitum hemsleyanum var. circinatum.
;
_journal_issue 5
_journal_name_full 'Journal of natural products'
_journal_page_first 876
_journal_page_last 879
_journal_paper_doi 10.1021/np0700117
_journal_volume 70
_journal_year 2007
_chemical_formula_moiety C24H39NO8
_chemical_formula_sum 'C24 H39 N O8'
_chemical_formula_weight 469.56
_chemical_name_systematic
; 
(1S,4R,5R,8S,9S,10R,13S,14S,16S,17S)-11-ethyl-16-methoxy-13-
(methoxymethyl)-11-azahexacy-clo[7.7.2.12,5.01,10.03,8.013,17]
nonadecane-4,5,8,14,17-pentaol  
;
_space_group_IT_number 20
_symmetry_cell_setting orthorhombic
_symmetry_space_group_name_Hall 'C 2c 2'
_symmetry_space_group_name_H-M 'C 2 2 21'
_atom_sites_solution_hydrogens geom
_atom_sites_solution_primary direct
_atom_sites_solution_secondary difmap
_audit_creation_method SHELXL-97
_cell_angle_alpha 90.00
_cell_angle_beta 90.00
_cell_angle_gamma 90.00
_cell_formula_units_Z 8
_cell_length_a 13.491(3)
_cell_length_b 15.501(3)
_cell_length_c 21.975(4)
_cell_measurement_reflns_used 2416
_cell_measurement_temperature 295(2)
_cell_measurement_theta_max 27.31
_cell_measurement_theta_min 2.73
_cell_volume 4595.5(16)
_computing_cell_refinement 'SCALE(Otwinowski & Minor,1996)'
_computing_data_collection 'DENZO(Otwinowski & Minor,1996)'
_computing_data_reduction 'SCALE(Otwinowski & Minor,1996)'
_computing_molecular_graphics 'ORTEPII(Johnson,1976) and PLUTON(Spek,1990)'
_computing_publication_material 'SHELXL97(Sheldrick, 1997)'
_computing_structure_refinement 'SHELXL-97 (Sheldrick, 1997)'
_computing_structure_solution 'SHELXS-97 (Sheldrick, 1990)'
_diffrn_ambient_temperature 295(2)
_diffrn_measured_fraction_theta_full 0.898
_diffrn_measured_fraction_theta_max 0.845
_diffrn_measurement_device_type 'MAC DIP 2030K'
_diffrn_measurement_method \w
_diffrn_radiation_monochromator graphite
_diffrn_radiation_source 'rotate anode'
_diffrn_radiation_type MoK\a
_diffrn_radiation_wavelength 0.71073
_diffrn_reflns_av_R_equivalents 0.0000
_diffrn_reflns_av_sigmaI/netI 0.0190
_diffrn_reflns_limit_h_max 16
_diffrn_reflns_limit_h_min 0
_diffrn_reflns_limit_k_max 19
_diffrn_reflns_limit_k_min 0
_diffrn_reflns_limit_l_max 28
_diffrn_reflns_limit_l_min 0
_diffrn_reflns_number 2416
_diffrn_reflns_theta_full 22.50
_diffrn_reflns_theta_max 27.31
_diffrn_reflns_theta_min 2.73
_diffrn_standards_decay_% 0
_diffrn_standards_interval_count 0
_diffrn_standards_interval_time 0
_diffrn_standards_number 0
_exptl_absorpt_coefficient_mu 0.101
_exptl_absorpt_correction_T_max 0.9920
_exptl_absorpt_correction_T_min 0.9607
_exptl_absorpt_correction_type none
_exptl_crystal_colour colorless
_exptl_crystal_density_diffrn 1.357
_exptl_crystal_density_method 'not measured'
_exptl_crystal_description Sheet
_exptl_crystal_F_000 2032
_exptl_crystal_size_max 0.40
_exptl_crystal_size_mid 0.20
_exptl_crystal_size_min 0.08
_refine_diff_density_max 0.664
_refine_diff_density_min -0.658
_refine_diff_density_rms 0.170
_refine_ls_abs_structure_details 'Flack H D (1983), Acta Cryst. A39, 876-881'
_refine_ls_abs_structure_Flack -8(4)
_refine_ls_extinction_coef 0.13(3)
_refine_ls_extinction_expression Fc^*^=kFc[1+0.001xFc^2^\l^3^/sin(2\q)]^-1/4^
_refine_ls_extinction_method none
_refine_ls_goodness_of_fit_ref 1.580
_refine_ls_hydrogen_treatment constr
_refine_ls_matrix_type full
_refine_ls_number_parameters 299
_refine_ls_number_reflns 2416
_refine_ls_number_restraints 0
_refine_ls_restrained_S_all 1.580
_refine_ls_R_factor_all 0.0411
_refine_ls_R_factor_gt 0.0391
_refine_ls_shift/su_max 0.035
_refine_ls_shift/su_mean 0.007
_refine_ls_structure_factor_coef Fsqd
_refine_ls_weighting_details 'calc w=1/[\s^2^(Fo^2^)+(0.3333P)^2^+0.0000P] where P=(Fo^2^+2Fc^2^)/3'
_refine_ls_weighting_scheme calc
_refine_ls_wR_factor_gt 0.1508
_refine_ls_wR_factor_ref 0.1640
_reflns_number_gt 2321
_reflns_number_total 2416
_reflns_threshold_expression >2sigma(I)
_cod_data_source_file np0700117si20070112_013509.cif
_cod_data_source_block d4624a
_cod_database_code 1505226

loop_
_symmetry_equiv_pos_as_xyz
'x, y, z'
'-x, -y, z+1/2'
'-x, y, -z+1/2'
'x, -y, -z'
'x+1/2, y+1/2, z'
'-x+1/2, -y+1/2, z+1/2'
'-x+1/2, y+1/2, -z+1/2'
'x+1/2, -y+1/2, -z'

loop_
_atom_site_label
_atom_site_type_symbol
_atom_site_fract_x
_atom_site_fract_y
_atom_site_fract_z
_atom_site_U_iso_or_equiv
_atom_site_adp_type
_atom_site_occupancy
_atom_site_symmetry_multiplicity
_atom_site_calc_flag
_atom_site_refinement_flags
N1 N 0.2422(6) 0.1659(6) 0.9187(3) 0.0724(19) Uani 1 1 d .
O1 O 0.0228(6) 0.2212(4) 0.8400(3) 0.0696(16) Uani 1 1 d .
O3 O 0.0424(8) 0.0756(5) 1.0346(4) 0.089(2) Uani 1 1 d .
H3A H -0.0144 0.0651 1.0457 0.133 Uiso 1 1 calc R
O5 O 0.0736(6) 0.3469(4) 1.0156(3) 0.0738(16) Uani 1 1 d .
H5A H 0.0604 0.3279 1.0494 0.111 Uiso 1 1 calc R
O8 O 0.3577(8) 0.4687(7) 0.9258(5) 0.111(4) Uani 1 1 d .
H8A H 0.4102 0.4452 0.9348 0.166 Uiso 1 1 calc R
O13 O 0.1040(7) 0.5130(5) 0.7525(3) 0.086(2) Uani 1 1 d .
H13A H 0.0441 0.5072 0.7573 0.129 Uiso 1 1 calc R
O14 O 0.2257(9) 0.5935(6) 0.8621(4) 0.106(3) Uani 1 1 d .
H14A H 0.2641 0.5927 0.8332 0.159 Uiso 1 1 calc R
O16 O 0.3077(10) 0.5244(6) 0.7573(4) 0.114(4) Uani 1 1 d .
O18 O 0.0799(7) 0.2403(6) 1.1147(3) 0.085(2) Uani 1 1 d .
C1 C 0.0321(6) 0.2337(5) 0.9056(4) 0.0628(17) Uani 1 1 d .
H1A H -0.0248 0.2680 0.9191 0.075 Uiso 1 1 calc R
C2 C 0.0259(7) 0.1473(5) 0.9359(4) 0.0668(18) Uani 1 1 d .
H2A H 0.0748 0.1087 0.9185 0.080 Uiso 1 1 calc R
H2B H -0.0392 0.1226 0.9293 0.080 Uiso 1 1 calc R
C3 C 0.0447(7) 0.1576(6) 1.0042(4) 0.0656(18) Uani 1 1 d .
H3B H -0.0066 0.1950 1.0215 0.079 Uiso 1 1 calc R
C4 C 0.1496(7) 0.2003(5) 1.0149(3) 0.0625(17) Uani 1 1 d .
C5 C 0.1490(7) 0.2932(7) 0.9874(4) 0.071(2) Uani 1 1 d .
C6 C 0.2522(7) 0.3313(7) 0.9946(4) 0.075(2) Uani 1 1 d .
H6A H 0.2907 0.2994 1.0243 0.090 Uiso 1 1 calc R
H6B H 0.2492 0.3914 1.0065 0.090 Uiso 1 1 calc R
C7 C 0.2977(6) 0.3204(7) 0.9264(4) 0.073(2) Uani 1 1 d .
H7A H 0.3658 0.2983 0.9277 0.087 Uiso 1 1 calc R
C8 C 0.2928(9) 0.4063(8) 0.8948(5) 0.085(3) Uani 1 1 d .
C9 C 0.1843(8) 0.4444(6) 0.9030(4) 0.074(2) Uani 1 1 d .
H9A H 0.1758 0.4641 0.9450 0.089 Uiso 1 1 calc R
C10 C 0.1045(6) 0.3812(6) 0.8878(4) 0.0646(18) Uani 1 1 d .
H10A H 0.0416 0.4024 0.9043 0.078 Uiso 1 1 calc R
C11 C 0.1279(6) 0.2883(5) 0.9171(3) 0.0597(16) Uani 1 1 d .
C12 C 0.1001(10) 0.3854(7) 0.8182(4) 0.080(3) Uani 1 1 d .
H12A H 0.1314 0.3351 0.8003 0.096 Uiso 1 1 calc R
H12B H 0.0320 0.3884 0.8043 0.096 Uiso 1 1 calc R
C13 C 0.1565(9) 0.4677(7) 0.8008(4) 0.078(2) Uani 1 1 d .
C14 C 0.1590(8) 0.5204(5) 0.8581(4) 0.069(2) Uani 1 1 d .
H14B H 0.0916 0.5405 0.8668 0.083 Uiso 1 1 calc R
C15 C 0.3233(10) 0.3986(8) 0.8248(6) 0.092(3) Uani 1 1 d .
H15A H 0.3912 0.4184 0.8208 0.110 Uiso 1 1 calc R
H15B H 0.3223 0.3380 0.8139 0.110 Uiso 1 1 calc R
C16 C 0.2583(8) 0.4490(6) 0.7773(4) 0.072(2) Uani 1 1 d .
H16A H 0.2506 0.4115 0.7417 0.087 Uiso 1 1 calc R
C17 C 0.2255(6) 0.2529(6) 0.8990(4) 0.0682(19) Uani 1 1 d .
H17A H 0.2308 0.2550 0.8546 0.082 Uiso 1 1 calc R
C18 C 0.1661(11) 0.2031(7) 1.0843(4) 0.082(3) Uani 1 1 d .
H18A H 0.1775 0.1451 1.0994 0.098 Uiso 1 1 calc R
H18B H 0.2244 0.2375 1.0933 0.098 Uiso 1 1 calc R
C19 C 0.2322(10) 0.1509(7) 0.9860(4) 0.083(3) Uani 1 1 d .
H19A H 0.2217 0.0899 0.9931 0.099 Uiso 1 1 calc R
H19B H 0.2940 0.1669 1.0057 0.099 Uiso 1 1 calc R
C20 C 0.3390(13) 0.1250(11) 0.8945(7) 0.104(4) Uani 1 1 d .
H20A H 0.3409 0.1321 0.8507 0.125 Uiso 1 1 calc R
H20B H 0.3947 0.1567 0.9113 0.125 Uiso 1 1 calc R
C21 C 0.3530(12) 0.0294(10) 0.9092(7) 0.100(4) Uani 1 1 d .
H21A H 0.4138 0.0093 0.8914 0.150 Uiso 1 1 calc R
H21B H 0.2985 -0.0030 0.8928 0.150 Uiso 1 1 calc R
H21C H 0.3554 0.0216 0.9525 0.150 Uiso 1 1 calc R
C1' C -0.0791(9) 0.2160(16) 0.8228(6) 0.118(6) Uani 1 1 d .
H1'A H -0.0839 0.2091 0.7795 0.177 Uiso 1 1 calc R
H1'B H -0.1126 0.2679 0.8348 0.177 Uiso 1 1 calc R
H1'C H -0.1093 0.1674 0.8426 0.177 Uiso 1 1 calc R
C16' C 0.3704(15) 0.5231(17) 0.7112(9) 0.140(8) Uani 1 1 d .
H16B H 0.3943 0.5805 0.7038 0.210 Uiso 1 1 calc R
H16C H 0.3372 0.5020 0.6756 0.210 Uiso 1 1 calc R
H16D H 0.4252 0.4860 0.7209 0.210 Uiso 1 1 calc R
C18' C 0.0850(14) 0.2431(8) 1.1772(5) 0.099(4) Uani 1 1 d .
H18C H 0.0248 0.2673 1.1931 0.148 Uiso 1 1 calc R
H18D H 0.1402 0.2781 1.1893 0.148 Uiso 1 1 calc R
H18E H 0.0935 0.1857 1.1928 0.148 Uiso 1 1 calc R

loop_
_atom_site_aniso_label
_atom_site_aniso_U_11
_atom_site_aniso_U_22
_atom_site_aniso_U_33
_atom_site_aniso_U_23
_atom_site_aniso_U_13
_atom_site_aniso_U_12
N1 0.070(4) 0.094(5) 0.053(3) 0.011(3) 0.012(3) 0.010(3)
O1 0.091(4) 0.064(3) 0.054(3) 0.003(2) -0.007(2) -0.012(3)
O3 0.112(6) 0.080(4) 0.074(4) -0.006(3) 0.020(4) -0.017(4)
O5 0.102(4) 0.064(3) 0.055(3) -0.001(2) 0.005(3) 0.002(3)
O8 0.113(7) 0.106(6) 0.112(7) 0.027(5) -0.036(5) -0.045(5)
O13 0.113(6) 0.085(4) 0.061(3) 0.016(3) -0.009(4) 0.001(4)
O14 0.154(9) 0.085(5) 0.078(5) 0.012(4) 0.017(5) -0.038(6)
O16 0.174(9) 0.078(4) 0.089(5) -0.015(4) 0.058(6) -0.047(5)
O18 0.112(5) 0.090(4) 0.052(3) 0.006(3) 0.010(3) 0.004(4)
C1 0.063(4) 0.060(4) 0.065(4) -0.006(3) 0.013(3) -0.012(3)
C2 0.086(5) 0.062(4) 0.052(3) -0.003(3) 0.005(3) -0.006(3)
C3 0.079(4) 0.065(4) 0.053(4) -0.001(3) 0.006(3) 0.000(3)
C4 0.083(5) 0.058(3) 0.047(3) -0.002(3) 0.008(3) -0.004(3)
C5 0.088(5) 0.077(5) 0.049(3) -0.001(3) 0.004(3) -0.010(4)
C6 0.084(5) 0.080(5) 0.063(4) 0.003(4) -0.007(4) -0.016(4)
C7 0.049(4) 0.103(6) 0.067(4) -0.005(4) -0.014(3) -0.017(3)
C8 0.083(5) 0.092(6) 0.079(5) 0.012(5) -0.010(4) -0.036(5)
C9 0.101(6) 0.065(4) 0.055(4) 0.001(3) -0.014(4) -0.019(4)
C10 0.061(4) 0.073(4) 0.059(4) -0.014(3) 0.001(3) 0.004(3)
C11 0.066(4) 0.060(3) 0.053(3) 0.012(3) -0.006(3) -0.011(3)
C12 0.112(7) 0.065(4) 0.063(4) -0.001(3) 0.008(4) -0.036(5)
C13 0.106(7) 0.070(5) 0.057(4) 0.007(3) -0.020(4) -0.003(4)
C14 0.094(5) 0.059(4) 0.054(4) -0.001(3) 0.002(3) -0.017(3)
C15 0.088(6) 0.085(6) 0.102(7) 0.010(6) -0.037(6) -0.003(5)
C16 0.087(5) 0.070(5) 0.060(4) -0.006(3) 0.006(4) -0.013(4)
C17 0.069(5) 0.074(4) 0.061(4) 0.001(3) 0.003(3) -0.009(3)
C18 0.118(7) 0.073(5) 0.053(4) 0.003(3) 0.000(4) 0.009(5)
C19 0.120(8) 0.071(5) 0.057(4) 0.007(4) 0.015(4) 0.007(5)
C20 0.111(9) 0.119(10) 0.084(7) -0.012(7) 0.029(6) 0.000(8)
C21 0.105(8) 0.098(8) 0.097(7) 0.000(6) 0.028(6) 0.006(6)
C1' 0.070(6) 0.209(19) 0.076(6) -0.031(9) -0.019(5) -0.011(8)
C16' 0.122(11) 0.18(2) 0.118(11) 0.068(14) 0.034(10) 0.009(12)
C18' 0.161(13) 0.075(5) 0.060(5) 0.008(4) 0.025(6) -0.015(6)

loop_
_atom_type_symbol
_atom_type_description
_atom_type_scat_dispersion_real
_atom_type_scat_dispersion_imag
_atom_type_scat_source
C C 0.0033 0.0016 'International Tables Vol C Tables 4.2.6.8 and 6.1.1.4'
H H 0.0000 0.0000 'International Tables Vol C Tables 4.2.6.8 and 6.1.1.4'
N N 0.0061 0.0033 'International Tables Vol C Tables 4.2.6.8 and 6.1.1.4'
O O 0.0106 0.0060 'International Tables Vol C Tables 4.2.6.8 and 6.1.1.4'

loop_
_geom_angle_atom_site_label_1
_geom_angle_atom_site_label_2
_geom_angle_atom_site_label_3
_geom_angle
C17 N1 C19 115.3(8)
C17 N1 C20 114.5(9)
C19 N1 C20 110.5(9)
C1' O1 C1 110.5(8)
C3 O3 H3A 109.5
C5 O5 H5A 109.5
C8 O8 H8A 109.5
C13 O13 H13A 109.5
C14 O14 H14A 109.5
C16' O16 C16 121.9(15)
C18' O18 C18 115.4(11)
O1 C1 C2 108.4(6)
O1 C1 C11 107.6(6)
C2 C1 C11 117.2(7)
O1 C1 H1A 107.8
C2 C1 H1A 107.8
C11 C1 H1A 107.8
C1 C2 C3 109.5(7)
C1 C2 H2A 109.8
C3 C2 H2A 109.8
C1 C2 H2B 109.8
C3 C2 H2B 109.8
H2A C2 H2B 108.2
O3 C3 C2 111.2(7)
O3 C3 C4 108.7(7)
C2 C3 C4 109.8(7)
O3 C3 H3B 109.1
C2 C3 H3B 109.1
C4 C3 H3B 109.1
C19 C4 C18 109.0(8)
C19 C4 C5 108.2(7)
C18 C4 C5 110.9(7)
C19 C4 C3 113.0(7)
C18 C4 C3 106.8(7)
C5 C4 C3 108.9(7)
O5 C5 C6 112.0(8)
O5 C5 C4 111.5(7)
C6 C5 C4 108.2(8)
O5 C5 C11 108.7(7)
C6 C5 C11 106.7(7)
C4 C5 C11 109.7(7)
C5 C6 C7 102.1(7)
C5 C6 H6A 111.3
C7 C6 H6A 111.3
C5 C6 H6B 111.3
C7 C6 H6B 111.3
H6A C6 H6B 109.2
C8 C7 C17 112.9(7)
C8 C7 C6 108.4(9)
C17 C7 C6 101.0(6)
C8 C7 H7A 111.4
C17 C7 H7A 111.4
C6 C7 H7A 111.4
O8 C8 C7 110.0(8)
O8 C8 C9 104.6(10)
C7 C8 C9 108.5(7)
O8 C8 C15 110.0(9)
C7 C8 C15 111.5(10)
C9 C8 C15 112.0(8)
C10 C9 C14 101.2(7)
C10 C9 C8 113.3(8)
C14 C9 C8 114.0(8)
C10 C9 H9A 109.3
C14 C9 H9A 109.3
C8 C9 H9A 109.3
C9 C10 C12 102.9(7)
C9 C10 C11 110.9(7)
C12 C10 C11 116.5(7)
C9 C10 H10A 108.8
C12 C10 H10A 108.8
C11 C10 H10A 108.8
C17 C11 C1 119.4(7)
C17 C11 C5 96.9(6)
C1 C11 C5 109.5(6)
C17 C11 C10 113.5(6)
C1 C11 C10 104.9(6)
C5 C11 C10 112.7(7)
C13 C12 C10 105.4(7)
C13 C12 H12A 110.7
C10 C12 H12A 110.7
C13 C12 H12B 110.7
C10 C12 H12B 110.7
H12A C12 H12B 108.8
O13 C13 C16 106.8(8)
O13 C13 C14 111.1(9)
C16 C13 C14 112.0(8)
O13 C13 C12 109.9(9)
C16 C13 C12 112.4(9)
C14 C13 C12 104.7(7)
O14 C14 C13 119.3(8)
O14 C14 C9 114.4(8)
C13 C14 C9 97.0(7)
O14 C14 H14B 108.4
C13 C14 H14B 108.4
C9 C14 H14B 108.4
C16 C15 C8 117.3(11)
C16 C15 H15A 108.0
C8 C15 H15A 108.0
C16 C15 H15B 108.0
C8 C15 H15B 108.0
H15A C15 H15B 107.2
O16 C16 C13 112.4(9)
O16 C16 C15 110.7(10)
C13 C16 C15 112.2(9)
O16 C16 H16A 107.1
C13 C16 H16A 107.1
C15 C16 H16A 107.1
N1 C17 C11 114.1(7)
N1 C17 C7 114.7(8)
C11 C17 C7 101.8(7)
N1 C17 H17A 108.6
C11 C17 H17A 108.6
C7 C17 H17A 108.6
O18 C18 C4 110.4(9)
O18 C18 H18A 109.6
C4 C18 H18A 109.6
O18 C18 H18B 109.6
C4 C18 H18B 109.6
H18A C18 H18B 108.1
C4 C19 N1 113.9(8)
C4 C19 H19A 108.8
N1 C19 H19A 108.8
C4 C19 H19B 108.8
N1 C19 H19B 108.8
H19A C19 H19B 107.7
C21 C20 N1 115.4(11)
C21 C20 H20A 108.4
N1 C20 H20A 108.4
C21 C20 H20B 108.4
N1 C20 H20B 108.4
H20A C20 H20B 107.5
C20 C21 H21A 109.5
C20 C21 H21B 109.5
H21A C21 H21B 109.5
C20 C21 H21C 109.5
H21A C21 H21C 109.5
H21B C21 H21C 109.5
O1 C1' H1'A 109.5
O1 C1' H1'B 109.5
H1'A C1' H1'B 109.5
O1 C1' H1'C 109.5
H1'A C1' H1'C 109.5
H1'B C1' H1'C 109.5
O16 C16' H16B 109.5
O16 C16' H16C 109.5
H16B C16' H16C 109.5
O16 C16' H16D 109.5
H16B C16' H16D 109.5
H16C C16' H16D 109.5
O18 C18' H18C 109.5
O18 C18' H18D 109.5
H18C C18' H18D 109.5
O18 C18' H18E 109.5
H18C C18' H18E 109.5
H18D C18' H18E 109.5

loop_
_geom_bond_atom_site_label_1
_geom_bond_atom_site_label_2
_geom_bond_distance
N1 C17 1.435(13)
N1 C19 1.504(10)
N1 C20 1.545(16)
O1 C1' 1.428(13)
O1 C1 1.460(9)
O3 C3 1.437(12)
O3 H3A 0.8200
O5 C5 1.454(12)
O5 H5A 0.8200
O8 C8 1.471(12)
O8 H8A 0.8200
O13 C13 1.456(10)
O13 H13A 0.8200
O14 C14 1.449(11)
O14 H14A 0.8200
O16 C16' 1.319(19)
O16 C16 1.415(11)
O18 C18' 1.375(12)
O18 C18 1.460(15)
C1 C2 1.498(11)
C1 C11 1.565(9)
C1 H1A 0.9800
C2 C3 1.529(11)
C2 H2A 0.9700
C2 H2B 0.9700
C3 C4 1.579(12)
C3 H3B 0.9800
C4 C19 1.493(13)
C4 C18 1.542(11)
C4 C5 1.562(11)
C5 C6 1.520(13)
C5 C11 1.573(11)
C6 C7 1.627(13)
C6 H6A 0.9700
C6 H6B 0.9700
C7 C8 1.505(15)
C7 C17 1.552(11)
C7 H7A 0.9800
C8 C9 1.587(19)
C8 C15 1.597(18)
C9 C10 1.493(11)
C9 C14 1.574(12)
C9 H9A 0.9800
C10 C12 1.532(11)
C10 C11 1.608(11)
C10 H10A 0.9800
C11 C17 1.481(12)
C12 C13 1.533(13)
C12 H12A 0.9700
C12 H12B 0.9700
C13 C16 1.495(16)
C13 C14 1.502(12)
C14 H14B 0.9800
C15 C16 1.573(14)
C15 H15A 0.9700
C15 H15B 0.9700
C16 H16A 0.9800
C17 H17A 0.9800
C18 H18A 0.9700
C18 H18B 0.9700
C19 H19A 0.9700
C19 H19B 0.9700
C20 C21 1.53(2)
C20 H20A 0.9700
C20 H20B 0.9700
C21 H21A 0.9600
C21 H21B 0.9600
C21 H21C 0.9600
C1' H1'A 0.9600
C1' H1'B 0.9600
C1' H1'C 0.9600
C16' H16B 0.9600
C16' H16C 0.9600
C16' H16D 0.9600
C18' H18C 0.9600
C18' H18D 0.9600
C18' H18E 0.9600

loop_
_cod_related_entry_id
_cod_related_entry_database
_cod_related_entry_code
1 ChemSpider 30651581
